data_7710332
loop_
_publ_author_name
'Magott, Micha\/l'
'Ceglarska, Magdalena'
'Rams, Micha\/l'
'Sieklucka, Barbara'
'Pinkowicz, Dawid'

_publ_section_title
;
 Magnetic interactions controlled by light in the family of Fe(II)-M(IV)
 (M = Mo, W, Nb) hybrid organic-inorganic frameworks
;
_journal_name_full 'Dalton Transactions'
_journal_paper_doi 10.1039/D2DT00777K
_journal_year 2022
_chemical_formula_sum 'C28 H36 Fe2 N12 Nb O17'
_chemical_formula_weight 1017.30
_space_group_crystal_system monoclinic
_space_group_IT_number 15
_space_group_name_Hall '-C 2yc'
_space_group_name_H-M_alt 'C 1 2/c 1'
_atom_sites_solution_hydrogens mixed
_audit_creation_method SHELXL-2018/3
_audit_update_record
;
2022-04-13 deposited with the CCDC.	2022-05-19 downloaded from the CCDC.
;
_cell_angle_alpha 90
_cell_angle_beta 102.618(2)
_cell_angle_gamma 90
_cell_formula_units_Z 4
_cell_length_a 13.0334(3)
_cell_length_b 20.5187(3)
_cell_length_c 16.0049(2)
_cell_measurement_reflns_used 6692
_cell_measurement_temperature 100(2)
_cell_measurement_theta_max 32.258
_cell_measurement_theta_min 1.779
_cell_volume 4176.79(13)
_computing_cell_refinement 'Bruker SAINT'
_computing_data_collection 'Bruker APEX2'
_computing_data_reduction 'Bruker SAINT'
_computing_molecular_graphics 'Bruker SHELXTL, Mercury'
_computing_publication_material 'Bruker SHELXTL, Mercury'
_computing_structure_refinement 'SHELXL-2018/3 (Sheldrick, 2018)'
_computing_structure_solution 'SHELXT 2014/4 (Sheldrick, 2014)'
_diffrn_ambient_temperature 100(2)
_diffrn_measured_fraction_theta_full 0.965
_diffrn_measured_fraction_theta_max 0.907
_diffrn_measurement_device_type 'dectris-CrysAlisPro-abstract goniometer imported dectris images'
_diffrn_radiation_type synchrotron
_diffrn_radiation_wavelength 0.6754
_diffrn_reflns_av_R_equivalents 0.0495
_diffrn_reflns_av_unetI/netI 0.0516
_diffrn_reflns_Laue_measured_fraction_full 0.965
_diffrn_reflns_Laue_measured_fraction_max 0.907
_diffrn_reflns_limit_h_max 18
_diffrn_reflns_limit_h_min -18
_diffrn_reflns_limit_k_max 28
_diffrn_reflns_limit_k_min -28
_diffrn_reflns_limit_l_max 22
_diffrn_reflns_limit_l_min -22
_diffrn_reflns_number 16914
_diffrn_reflns_point_group_measured_fraction_full 0.965
_diffrn_reflns_point_group_measured_fraction_max 0.907
_diffrn_reflns_theta_full 23.906
_diffrn_reflns_theta_max 28.999
_diffrn_reflns_theta_min 1.790
_diffrn_source 'ESRF BM01'
_exptl_absorpt_coefficient_mu 0.901
_exptl_absorpt_correction_T_max 1.480
_exptl_absorpt_correction_T_min 0.629
_exptl_absorpt_correction_type multi-scan
_exptl_absorpt_process_details SADABS
_exptl_crystal_colour red
_exptl_crystal_density_diffrn 1.618
_exptl_crystal_description needle
_exptl_crystal_F_000 2068
_exptl_crystal_preparation 'Magnetic properties'
_exptl_crystal_size_max 0.05
_exptl_crystal_size_mid 0.01
_exptl_crystal_size_min 0.01
_refine_diff_density_max 1.246
_refine_diff_density_min -2.285
_refine_diff_density_rms 0.130
_refine_ls_extinction_method none
_refine_ls_goodness_of_fit_ref 1.047
_refine_ls_hydrogen_treatment mixed
_refine_ls_matrix_type full
_refine_ls_number_parameters 315
_refine_ls_number_reflns 5886
_refine_ls_number_restraints 21
_refine_ls_restrained_S_all 1.052
_refine_ls_R_factor_all 0.0615
_refine_ls_R_factor_gt 0.0519
_refine_ls_shift/su_max 0.001
_refine_ls_shift/su_mean 0.000
_refine_ls_structure_factor_coef Fsqd
_refine_ls_weighting_details 'w=1/[\s^2^(Fo^2^)+(0.1026P)^2^+0.4578P] where P=(Fo^2^+2Fc^2^)/3'
_refine_ls_weighting_scheme calc
_refine_ls_wR_factor_gt 0.1409
_refine_ls_wR_factor_ref 0.1491
_reflns_Friedel_coverage 0.000
_reflns_number_gt 4867
_reflns_number_total 5886
_reflns_threshold_expression 'I > 2\s(I)'
_cod_data_source_file d2dt00777k2.cif
_cod_data_source_block Fe2Nb
_cod_original_sg_symbol_H-M 'C 2/c'
_cod_database_code 7710332
_shelx_shelxl_version_number 2018/3
_shelx_space_group_comment
;
The symmetry employed for this shelxl refinement is uniquely defined
by the following loop, which should always be used as a source of
symmetry information in preference to the above space-group names.
They are only intended as comments.
;

loop_
_space_group_symop_operation_xyz
'x, y, z'
'-x, y, -z+1/2'
'x+1/2, y+1/2, z'
'-x+1/2, y+1/2, -z+1/2'
'-x, -y, -z'
'x, -y, z-1/2'
'-x+1/2, -y+1/2, -z'
'x+1/2, -y+1/2, z-1/2'

loop_
_atom_site_label
_atom_site_type_symbol
_atom_site_fract_x
_atom_site_fract_y
_atom_site_fract_z
_atom_site_U_iso_or_equiv
_atom_site_adp_type
_atom_site_occupancy
_atom_site_site_symmetry_order
_atom_site_calc_flag
_atom_site_refinement_flags_posn
_atom_site_refinement_flags_adp
_atom_site_refinement_flags_occupancy
_atom_site_disorder_assembly
_atom_site_disorder_group
Fe02 Fe 0.58326(3) 0.83904(2) 0.45227(2) 0.02158(11) Uani 1 1 d . . . . .
O2 O 0.61991(19) 0.79466(9) 0.34291(12) 0.0311(4) Uani 1 1 d D . . . .
H2A H 0.646(3) 0.8237(14) 0.308(2) 0.037 Uiso 1 1 d D U . . .
H2B H 0.656(3) 0.7556(11) 0.339(2) 0.037 Uiso 1 1 d D U . . .
C2 C 0.6616(2) 0.97642(12) 0.74225(16) 0.0253(5) Uani 1 1 d . . . . .
N2 N 0.7422(2) 0.99614(12) 0.73480(16) 0.0319(5) Uani 1 1 d . . . . .
O3 O 0.42436(17) 0.81184(9) 0.41316(12) 0.0290(4) Uani 1 1 d . . . . .
N3 N 0.3387(2) 0.80943(12) 0.68872(16) 0.0337(5) Uani 1 1 d . . . . .
C3 C 0.3917(2) 0.85479(12) 0.70858(16) 0.0253(5) Uani 1 1 d . . . . .
Nb1 Nb 0.500000 0.94005(2) 0.750000 0.01885(10) Uani 1 2 d S T P . .
O1 O 0.62790(17) 0.74703(9) 0.51895(12) 0.0271(4) Uani 1 1 d D . . . .
H1A H 0.668(3) 0.7146(13) 0.505(2) 0.033 Uiso 1 1 d D U . . .
H1B H 0.620(3) 0.7413(16) 0.5741(14) 0.033 Uiso 1 1 d D U . . .
N1 N 0.5472(2) 0.87713(10) 0.56549(14) 0.0258(4) Uani 1 1 d . . . . .
C1 C 0.5289(2) 0.90030(11) 0.62669(15) 0.0230(5) Uani 1 1 d . . . . .
N4 N 0.55148(19) 0.92724(10) 0.38220(14) 0.0245(4) Uani 1 1 d . . . . .
O4 O 0.24628(16) 0.36284(8) 0.50151(12) 0.0264(4) Uani 1 1 d . . . . .
C4 C 0.5347(2) 0.97330(11) 0.34007(15) 0.0225(4) Uani 1 1 d . . . . .
N5 N 0.40583(19) 0.74897(10) 0.42769(15) 0.0265(4) Uani 1 1 d . . . . .
O5 O 0.69780(19) 0.67394(10) 0.32476(13) 0.0340(5) Uani 1 1 d D . . . .
H5A H 0.743(3) 0.6680(19) 0.288(2) 0.041 Uiso 1 1 d D U . . .
H5B H 0.732(3) 0.6569(17) 0.3770(15) 0.041 Uiso 1 1 d D U . . .
C5 C 0.3786(2) 0.73261(12) 0.50161(17) 0.0261(5) Uani 1 1 d . . . . .
H5 H 0.373717 0.764540 0.541789 0.031 Uiso 1 1 calc R U . . .
N6 N 0.27651(19) 0.42517(10) 0.49177(14) 0.0255(4) Uani 1 1 d . . . . .
O6 O 0.2879(2) 0.86052(10) 0.27192(14) 0.0376(5) Uani 1 1 d D . . . .
H6A H 0.296(3) 0.9053(9) 0.277(3) 0.045 Uiso 1 1 d D U . . .
H6B H 0.330(3) 0.8449(17) 0.3221(18) 0.045 Uiso 1 1 d D U . . .
C6 C 0.3581(2) 0.66818(12) 0.51740(17) 0.0260(5) Uani 1 1 d . . . . .
H6 H 0.338942 0.656818 0.568124 0.031 Uiso 1 1 calc R U . . .
C7 C 0.4183(2) 0.70368(13) 0.37000(17) 0.0300(6) Uani 1 1 d . . . . .
H7 H 0.440180 0.716194 0.320834 0.036 Uiso 1 1 calc R U . . .
O7 O 0.6059(2) 0.70464(12) 0.67950(16) 0.0475(6) Uani 1 1 d D . . . .
H7A H 0.594(3) 0.7395(15) 0.715(2) 0.057 Uiso 1 1 d D U . . .
H7B H 0.650(3) 0.6744(16) 0.714(2) 0.057 Uiso 1 1 d D U . . .
C8 C 0.3988(2) 0.63872(12) 0.38314(18) 0.0285(5) Uani 1 1 d . . . . .
H8 H 0.407332 0.607625 0.342918 0.034 Uiso 1 1 calc R U . . .
O9 O 0.5485(13) 0.4149(7) 0.3057(9) 0.176(6) Uani 0.5 1 d . U P A -1
C9 C 0.3662(2) 0.62000(12) 0.45716(16) 0.0247(5) Uani 1 1 d . . . . .
O8A O 0.5568(6) 0.5069(5) 0.3138(5) 0.077(2) Uani 0.5 1 d . . P B 2
C14 C 0.2604(2) 0.53785(13) 0.51630(18) 0.0289(5) Uani 1 1 d . . . . .
H14 H 0.228963 0.571686 0.540175 0.035 Uiso 1 1 calc R U . . .
C13 C 0.2314(3) 0.47389(13) 0.52680(18) 0.0303(6) Uani 1 1 d . . . . .
H13 H 0.180835 0.464738 0.558064 0.036 Uiso 1 1 calc R U . . .
C12 C 0.3502(2) 0.43620(12) 0.44598(17) 0.0263(5) Uani 1 1 d . . . . .
H12 H 0.379922 0.401491 0.422308 0.032 Uiso 1 1 calc R U . . .
C11 C 0.3813(2) 0.49943(12) 0.43438(17) 0.0259(5) Uani 1 1 d . . . . .
H11 H 0.432108 0.507292 0.402820 0.031 Uiso 1 1 calc R U . . .
C10 C 0.3367(2) 0.55135(12) 0.47000(16) 0.0247(5) Uani 1 1 d . . . . .
O8B O 0.5780(7) 0.5571(4) 0.3164(5) 0.076(2) Uani 0.5 1 d . . P C 1

loop_
_atom_site_aniso_label
_atom_site_aniso_U_11
_atom_site_aniso_U_22
_atom_site_aniso_U_33
_atom_site_aniso_U_23
_atom_site_aniso_U_13
_atom_site_aniso_U_12
Fe02 0.0364(2) 0.01478(17) 0.01418(18) -0.00032(11) 0.00700(14) -0.00067(12)
O2 0.0544(12) 0.0215(8) 0.0188(8) -0.0002(7) 0.0110(8) 0.0049(8)
C2 0.0370(13) 0.0226(10) 0.0170(10) -0.0015(8) 0.0072(9) 0.0007(9)
N2 0.0371(12) 0.0346(12) 0.0255(11) -0.0023(9) 0.0102(9) 0.0008(10)
O3 0.0429(11) 0.0182(8) 0.0242(9) 0.0027(7) 0.0033(8) -0.0052(7)
N3 0.0474(14) 0.0264(11) 0.0275(11) -0.0022(9) 0.0086(10) -0.0074(10)
C3 0.0361(13) 0.0229(10) 0.0177(11) 0.0000(8) 0.0077(9) -0.0017(10)
Nb1 0.03132(18) 0.01366(15) 0.01272(16) 0.000 0.00730(11) 0.000
O1 0.0425(11) 0.0186(8) 0.0207(9) 0.0028(6) 0.0078(8) 0.0024(7)
N1 0.0428(12) 0.0177(9) 0.0182(9) 0.0006(7) 0.0096(9) -0.0029(8)
C1 0.0354(12) 0.0163(9) 0.0177(10) 0.0006(8) 0.0069(9) -0.0018(9)
N4 0.0386(12) 0.0189(9) 0.0178(9) -0.0017(7) 0.0098(8) 0.0003(8)
O4 0.0410(10) 0.0166(8) 0.0222(9) 0.0011(6) 0.0081(7) -0.0041(7)
C4 0.0325(12) 0.0180(10) 0.0190(11) -0.0011(8) 0.0096(9) -0.0002(9)
N5 0.0361(11) 0.0201(9) 0.0229(10) -0.0004(8) 0.0055(9) -0.0040(8)
O5 0.0523(13) 0.0281(9) 0.0218(9) 0.0010(8) 0.0085(9) 0.0087(9)
C5 0.0368(13) 0.0203(10) 0.0221(11) -0.0034(8) 0.0084(10) -0.0015(9)
N6 0.0385(12) 0.0180(9) 0.0192(10) -0.0002(7) 0.0042(9) -0.0036(8)
O6 0.0602(14) 0.0266(10) 0.0236(10) 0.0003(8) 0.0039(9) -0.0056(9)
C6 0.0387(14) 0.0213(11) 0.0194(11) -0.0010(8) 0.0097(10) -0.0035(9)
C7 0.0466(15) 0.0245(11) 0.0199(11) -0.0017(9) 0.0093(11) -0.0090(11)
O7 0.0695(17) 0.0418(13) 0.0340(12) -0.0006(10) 0.0173(12) 0.0017(12)
C8 0.0420(14) 0.0214(11) 0.0240(12) -0.0050(9) 0.0114(10) -0.0073(10)
O9 0.206(12) 0.159(9) 0.118(9) -0.023(8) -0.059(8) 0.091(9)
C9 0.0337(12) 0.0195(10) 0.0209(11) -0.0002(8) 0.0057(9) -0.0035(9)
O8A 0.060(4) 0.116(6) 0.064(4) -0.011(5) 0.034(3) -0.027(4)
C14 0.0434(15) 0.0214(11) 0.0246(12) -0.0041(9) 0.0137(11) -0.0062(10)
C13 0.0462(16) 0.0231(11) 0.0246(12) -0.0042(9) 0.0146(11) -0.0075(11)
C12 0.0352(13) 0.0206(11) 0.0227(12) 0.0003(9) 0.0052(10) 0.0006(9)
C11 0.0336(12) 0.0231(11) 0.0210(11) 0.0000(9) 0.0059(9) -0.0030(9)
C10 0.0359(13) 0.0202(10) 0.0172(10) 0.0007(8) 0.0039(9) -0.0032(9)
O8B 0.065(4) 0.101(6) 0.065(5) 0.004(4) 0.020(4) 0.016(4)

loop_
_atom_type_symbol
_atom_type_description
_atom_type_scat_dispersion_real
_atom_type_scat_dispersion_imag
_atom_type_scat_source
C C 0.0030 0.0010 'International Tables Vol C Tables 4.2.6.8 and 6.1.1.4'
H H 0.0000 0.0000 'International Tables Vol C Tables 4.2.6.8 and 6.1.1.4'
N N 0.0060 0.0030 'International Tables Vol C Tables 4.2.6.8 and 6.1.1.4'
O O 0.0100 0.0050 'International Tables Vol C Tables 4.2.6.8 and 6.1.1.4'
Fe Fe 0.3480 0.7730 'International Tables Vol C Tables 4.2.6.8 and 6.1.1.4'
Nb Nb -2.9090 0.5830 'International Tables Vol C Tables 4.2.6.8 and 6.1.1.4'

loop_
_geom_angle_atom_site_label_1
_geom_angle_atom_site_label_2
_geom_angle_atom_site_label_3
_geom_angle
_geom_angle_site_symmetry_1
_geom_angle_site_symmetry_3
_geom_angle_publ_flag
O3 Fe02 O2 91.44(8) . . ?
O3 Fe02 N1 87.97(9) . . ?
O2 Fe02 N1 176.15(8) . . ?
O3 Fe02 N4 90.19(8) . . ?
O2 Fe02 N4 89.03(8) . . ?
N1 Fe02 N4 94.78(8) . . ?
O3 Fe02 O4 175.53(7) . 3 ?
O2 Fe02 O4 90.99(8) . 3 ?
N1 Fe02 O4 89.35(9) . 3 ?
N4 Fe02 O4 93.61(8) . 3 ?
O3 Fe02 O1 93.21(8) . . ?
O2 Fe02 O1 87.02(7) . . ?
N1 Fe02 O1 89.21(8) . . ?
N4 Fe02 O1 174.86(9) . . ?
O4 Fe02 O1 83.17(7) 3 . ?
Fe02 O2 H2A 113(2) . . ?
Fe02 O2 H2B 129(2) . . ?
H2A O2 H2B 105(3) . . ?
N2 C2 Nb1 177.0(2) . . ?
N5 O3 Fe02 113.96(16) . . ?
N3 C3 Nb1 177.6(2) . . ?
C1 Nb1 C1 137.33(12) . 2_656 ?
C1 Nb1 C3 70.95(9) . . ?
C1 Nb1 C3 76.23(9) 2_656 . ?
C1 Nb1 C3 76.23(9) . 2_656 ?
C1 Nb1 C3 70.95(9) 2_656 2_656 ?
C3 Nb1 C3 78.25(14) . 2_656 ?
C1 Nb1 C2 120.35(9) . 2_656 ?
C1 Nb1 C2 74.61(9) 2_656 2_656 ?
C3 Nb1 C2 75.02(9) . 2_656 ?
C3 Nb1 C2 140.37(9) 2_656 2_656 ?
C1 Nb1 C2 74.62(9) . . ?
C1 Nb1 C2 120.35(9) 2_656 . ?
C3 Nb1 C2 140.37(9) . . ?
C3 Nb1 C2 75.02(9) 2_656 . ?
C2 Nb1 C2 141.49(13) 2_656 . ?
C1 Nb1 C4 142.67(9) . 6_576 ?
C1 Nb1 C4 76.96(8) 2_656 6_576 ?
C3 Nb1 C4 144.97(9) . 6_576 ?
C3 Nb1 C4 113.31(9) 2_656 6_576 ?
C2 Nb1 C4 76.44(9) 2_656 6_576 ?
C2 Nb1 C4 73.63(9) . 6_576 ?
C1 Nb1 C4 76.96(8) . 5_676 ?
C1 Nb1 C4 142.67(9) 2_656 5_676 ?
C3 Nb1 C4 113.31(9) . 5_676 ?
C3 Nb1 C4 144.97(9) 2_656 5_676 ?
C2 Nb1 C4 73.63(9) 2_656 5_676 ?
C2 Nb1 C4 76.44(9) . 5_676 ?
C4 Nb1 C4 76.96(12) 6_576 5_676 ?
Fe02 O1 H1A 128(2) . . ?
Fe02 O1 H1B 120(2) . . ?
H1A O1 H1B 110(3) . . ?
C1 N1 Fe02 177.4(2) . . ?
N1 C1 Nb1 176.2(2) . . ?
C4 N4 Fe02 176.2(2) . . ?
N6 O4 Fe02 117.34(15) . 3_445 ?
N4 C4 Nb1 176.5(2) . 5_676 ?
O3 N5 C7 119.5(2) . . ?
O3 N5 C5 118.9(2) . . ?
C7 N5 C5 121.6(2) . . ?
H5A O5 H5B 106(3) . . ?
N5 C5 C6 119.8(2) . . ?
N5 C5 H5 120.1 . . ?
C6 C5 H5 120.1 . . ?
C13 N6 C12 122.0(2) . . ?
C13 N6 O4 119.3(2) . . ?
C12 N6 O4 118.7(2) . . ?
H6A O6 H6B 104(3) . . ?
C5 C6 C9 120.2(2) . . ?
C5 C6 H6 119.9 . . ?
C9 C6 H6 119.9 . . ?
N5 C7 C8 120.6(2) . . ?
N5 C7 H7 119.7 . . ?
C8 C7 H7 119.7 . . ?
H7A O7 H7B 108(3) . . ?
C7 C8 C9 119.6(2) . . ?
C7 C8 H8 120.2 . . ?
C9 C8 H8 120.2 . . ?
C8 C9 C6 118.2(2) . . ?
C8 C9 C10 120.9(2) . . ?
C6 C9 C10 120.9(2) . . ?
C13 C14 C10 119.9(3) . . ?
C13 C14 H14 120.0 . . ?
C10 C14 H14 120.0 . . ?
N6 C13 C14 119.9(3) . . ?
N6 C13 H13 120.0 . . ?
C14 C13 H13 120.0 . . ?
N6 C12 C11 119.7(2) . . ?
N6 C12 H12 120.2 . . ?
C11 C12 H12 120.2 . . ?
C12 C11 C10 120.0(3) . . ?
C12 C11 H11 120.0 . . ?
C10 C11 H11 120.0 . . ?
C14 C10 C11 118.4(2) . . ?
C14 C10 C9 120.0(2) . . ?
C11 C10 C9 121.6(2) . . ?

loop_
_geom_bond_atom_site_label_1
_geom_bond_atom_site_label_2
_geom_bond_distance
_geom_bond_site_symmetry_2
_geom_bond_publ_flag
Fe02 O3 2.104(2) . ?
Fe02 O2 2.1180(19) . ?
Fe02 N1 2.118(2) . ?
Fe02 N4 2.122(2) . ?
Fe02 O4 2.155(2) 3 ?
Fe02 O1 2.1841(18) . ?
O2 H2A 0.927(18) . ?
O2 H2B 0.939(18) . ?
C2 N2 1.156(4) . ?
C2 Nb1 2.263(3) . ?
O3 N5 1.342(3) . ?
N3 C3 1.161(4) . ?
C3 Nb1 2.255(3) . ?
Nb1 C1 2.242(2) . ?
Nb1 C1 2.242(2) 2_656 ?
Nb1 C4 2.271(2) 6_576 ?
Nb1 C4 2.271(2) 5_676 ?
O1 H1A 0.906(17) . ?
O1 H1B 0.918(18) . ?
N1 C1 1.160(3) . ?
N4 C4 1.154(3) . ?
O4 N6 1.357(3) . ?
N5 C7 1.345(3) . ?
N5 C5 1.349(3) . ?
O5 H5A 0.924(18) . ?
O5 H5B 0.927(18) . ?
C5 C6 1.383(3) . ?
C5 H5 0.9300 . ?
N6 C13 1.343(4) . ?
N6 C12 1.348(4) . ?
O6 H6A 0.926(18) . ?
O6 H6B 0.928(18) . ?
C6 C9 1.401(4) . ?
C6 H6 0.9300 . ?
C7 C8 1.382(3) . ?
C7 H7 0.9300 . ?
O7 H7A 0.949(18) . ?
O7 H7B 0.939(19) . ?
C8 C9 1.397(4) . ?
C8 H8 0.9300 . ?
C9 C10 1.486(3) . ?
C14 C13 1.386(4) . ?
C14 C10 1.391(4) . ?
C14 H14 0.9300 . ?
C13 H13 0.9300 . ?
C12 C11 1.384(3) . ?
C12 H12 0.9300 . ?
C11 C10 1.394(4) . ?
C11 H11 0.9300 . ?
